data_4074772
loop_
_publ_author_name
'Takemoto, Shin'
'Shimadzu, Daisuke'
'Kamikawa, Ken'
'Matsuzaka, Hiroyuki'
'Nomura, Ryoki'

_publ_section_title
;
 Synthesis and Reactivity of a Dithiolate-Bridged Ruthenium&#x2212;Rhodium
 Heterobimetallic Dihydride Complex
;
_journal_issue 4
_journal_name_full Organometallics
_journal_page_first 982
_journal_paper_doi 10.1021/om050871n
_journal_volume 25
_journal_year 2006
_chemical_formula_sum 'C36 H34 O2 P Rh Ru S2'
_chemical_formula_weight 797.70
_chemical_name_systematic
; 
 ? 
;
_space_group_IT_number 14
_symmetry_cell_setting monoclinic
_symmetry_space_group_name_Hall '-P 2yn'
_symmetry_space_group_name_H-M 'P 1 21/n 1'
_atom_sites_solution_hydrogens geom
_atom_sites_solution_primary direct
_atom_sites_solution_secondary difmap
_audit_creation_method SHELXL-97
_cell_angle_alpha 90.00
_cell_angle_beta 113.77(4)
_cell_angle_gamma 90.00
_cell_formula_units_Z 4
_cell_length_a 12.401(9)
_cell_length_b 22.984(12)
_cell_length_c 13.023(6)
_cell_measurement_temperature 296(2)
_cell_volume 3397(4)
_computing_cell_refinement 'RIGAKU PROCESS AUTO'
_computing_data_collection 'RIGAKU PROCESS AUTO'
_computing_data_reduction 'RIGAKU PROCESS AUTO'
_computing_structure_refinement 'SHELXL-97 (Sheldrick, 1997)'
_computing_structure_solution 'SHELXS-97 (Sheldrick, 1990)'
_diffrn_ambient_temperature 296(2)
_diffrn_measured_fraction_theta_full 0.999
_diffrn_measured_fraction_theta_max 0.999
_diffrn_measurement_device_type 'RIGAKU RAXIS RAPID'
_diffrn_radiation_monochromator graphite
_diffrn_radiation_source 'fine-focus sealed tube'
_diffrn_radiation_type MoK\a
_diffrn_radiation_wavelength 0.71075
_diffrn_reflns_av_R_equivalents 0.1335
_diffrn_reflns_av_sigmaI/netI 0.1096
_diffrn_reflns_limit_h_max 16
_diffrn_reflns_limit_h_min -16
_diffrn_reflns_limit_k_max 25
_diffrn_reflns_limit_k_min -29
_diffrn_reflns_limit_l_max 16
_diffrn_reflns_limit_l_min -16
_diffrn_reflns_number 32734
_diffrn_reflns_theta_full 27.49
_diffrn_reflns_theta_max 27.49
_diffrn_reflns_theta_min 3.07
_exptl_absorpt_coefficient_mu 1.131
_exptl_absorpt_correction_T_max 0.9888
_exptl_absorpt_correction_T_min 0.6017
_exptl_absorpt_correction_type empirical
_exptl_absorpt_process_details ABSCOR
_exptl_crystal_colour 'dark red'
_exptl_crystal_density_diffrn 1.560
_exptl_crystal_density_method 'not measured'
_exptl_crystal_description plates
_exptl_crystal_F_000 1608
_exptl_crystal_size_max 0.50
_exptl_crystal_size_mid 0.15
_exptl_crystal_size_min 0.01
_refine_diff_density_max 0.674
_refine_diff_density_min -0.546
_refine_diff_density_rms 0.096
_refine_ls_extinction_method none
_refine_ls_goodness_of_fit_ref 0.930
_refine_ls_hydrogen_treatment mixed
_refine_ls_matrix_type full
_refine_ls_number_parameters 388
_refine_ls_number_reflns 7766
_refine_ls_number_restraints 0
_refine_ls_restrained_S_all 0.930
_refine_ls_R_factor_all 0.1238
_refine_ls_R_factor_gt 0.0534
_refine_ls_shift/su_max 0.001
_refine_ls_shift/su_mean 0.000
_refine_ls_structure_factor_coef Fsqd
_refine_ls_weighting_details 'calc w=1/[\s^2^(Fo^2^)+(0.0421P)^2^+0.0000P] where P=(Fo^2^+2Fc^2^)/3'
_refine_ls_weighting_scheme calc
_refine_ls_wR_factor_gt 0.0871
_refine_ls_wR_factor_ref 0.1039
_reflns_number_gt 4359
_reflns_number_total 7766
_reflns_threshold_expression >2sigma(I)
_cod_data_source_file om050871nsi20051007_095742.cif
_cod_data_source_block 3
_cod_depositor_comments
;
The following automatic conversions were performed:
'_atom_site_symetry_multiplicity' tag replaced with
'_atom_site_symmetry_multiplicity'.

Automatic conversion script
Id: cif_correct_tags 1440 2010-10-19 06:21:57Z saulius 
;
_cod_original_cell_volume 3397(3)
_cod_original_sg_symbol_H-M P21/n
_cod_database_code 4074772

loop_
_symmetry_equiv_pos_as_xyz
'x, y, z'
'-x+1/2, y+1/2, -z+1/2'
'-x, -y, -z'
'x-1/2, -y-1/2, z-1/2'

loop_
_atom_site_label
_atom_site_type_symbol
_atom_site_fract_x
_atom_site_fract_y
_atom_site_fract_z
_atom_site_U_iso_or_equiv
_atom_site_adp_type
_atom_site_occupancy
_atom_site_symmetry_multiplicity
_atom_site_calc_flag
_atom_site_refinement_flags
Rh1 Rh 0.53319(4) 0.158678(18) 0.81697(3) 0.03834(12) Uani 1 1 d .
Ru1 Ru 0.66090(4) 0.084463(19) 0.76234(3) 0.04023(13) Uani 1 1 d .
S1 S 0.73818(12) 0.15166(6) 0.91934(10) 0.0439(3) Uani 1 1 d .
S2 S 0.59784(12) 0.17886(6) 0.67491(10) 0.0443(3) Uani 1 1 d .
P1 P 0.81995(13) 0.06133(6) 0.71353(11) 0.0409(3) Uani 1 1 d .
O1 O 0.4572(5) 0.0229(2) 0.5836(5) 0.1044(19) Uani 1 1 d .
O2 O 0.6879(6) -0.0158(3) 0.9183(5) 0.126(2) Uani 1 1 d .
C1 C 0.5388(6) 0.0462(3) 0.6495(5) 0.0632(18) Uani 1 1 d .
C2 C 0.6784(6) 0.0218(3) 0.8579(5) 0.0687(19) Uani 1 1 d .
C3 C 0.7953(5) 0.2070(2) 0.8600(4) 0.0459(13) Uani 1 1 d .
C4 C 0.7311(5) 0.2184(2) 0.7470(4) 0.0453(13) Uani 1 1 d .
C5 C 0.7729(7) 0.2588(3) 0.6922(6) 0.0680(18) Uani 1 1 d .
H5 H 0.7318 0.2662 0.6160 0.082 Uiso 1 1 calc R
C6 C 0.8765(7) 0.2875(3) 0.7533(7) 0.087(2) Uani 1 1 d .
H6 H 0.9044 0.3151 0.7177 0.104 Uiso 1 1 calc R
C7 C 0.9393(7) 0.2765(3) 0.8647(7) 0.081(2) Uani 1 1 d .
H7 H 1.0092 0.2964 0.9042 0.097 Uiso 1 1 calc R
C8 C 0.8984(5) 0.2357(3) 0.9185(5) 0.0603(16) Uani 1 1 d .
H8 H 0.9409 0.2279 0.9943 0.072 Uiso 1 1 calc R
C9 C 0.3899(5) 0.1116(2) 0.8387(5) 0.0485(14) Uani 1 1 d .
C10 C 0.3429(5) 0.1495(2) 0.7451(4) 0.0463(13) Uani 1 1 d .
C11 C 0.3700(5) 0.2078(2) 0.7850(5) 0.0453(13) Uani 1 1 d .
C12 C 0.4380(5) 0.2066(2) 0.9030(5) 0.0483(14) Uani 1 1 d .
C13 C 0.4524(5) 0.1464(2) 0.9337(4) 0.0452(13) Uani 1 1 d .
C14 C 0.3682(6) 0.0474(3) 0.8362(6) 0.076(2) Uani 1 1 d .
H14A H 0.4387 0.0281 0.8856 0.113 Uiso 1 1 calc R
H14B H 0.3460 0.0331 0.7612 0.113 Uiso 1 1 calc R
H14C H 0.3059 0.0398 0.8604 0.113 Uiso 1 1 calc R
C15 C 0.2652(6) 0.1325(3) 0.6264(5) 0.072(2) Uani 1 1 d .
H15A H 0.2608 0.0909 0.6204 0.109 Uiso 1 1 calc R
H15B H 0.2976 0.1477 0.5762 0.109 Uiso 1 1 calc R
H15C H 0.1876 0.1481 0.6068 0.109 Uiso 1 1 calc R
C16 C 0.3274(6) 0.2616(3) 0.7143(5) 0.0725(19) Uani 1 1 d .
H16A H 0.3250 0.2545 0.6408 0.109 Uiso 1 1 calc R
H16B H 0.3802 0.2932 0.7486 0.109 Uiso 1 1 calc R
H16C H 0.2499 0.2713 0.7086 0.109 Uiso 1 1 calc R
C17 C 0.4792(6) 0.2579(3) 0.9806(5) 0.074(2) Uani 1 1 d .
H17A H 0.5054 0.2881 0.9452 0.112 Uiso 1 1 calc R
H17B H 0.5431 0.2462 1.0488 0.112 Uiso 1 1 calc R
H17C H 0.4153 0.2721 0.9974 0.112 Uiso 1 1 calc R
C18 C 0.5154(6) 0.1237(3) 1.0528(5) 0.0710(19) Uani 1 1 d .
H18A H 0.4595 0.1184 1.0858 0.106 Uiso 1 1 calc R
H18B H 0.5743 0.1512 1.0964 0.106 Uiso 1 1 calc R
H18C H 0.5523 0.0872 1.0513 0.106 Uiso 1 1 calc R
C19 C 0.8649(5) -0.0154(2) 0.7305(4) 0.0472(14) Uani 1 1 d .
C20 C 0.7787(6) -0.0560(3) 0.6750(5) 0.0603(17) Uani 1 1 d .
H20 H 0.7020 -0.0435 0.6335 0.072 Uiso 1 1 calc R
C21 C 0.8038(7) -0.1147(3) 0.6801(5) 0.072(2) Uani 1 1 d .
H21 H 0.7454 -0.1414 0.6411 0.086 Uiso 1 1 calc R
C22 C 0.9176(8) -0.1330(3) 0.7442(6) 0.075(2) Uani 1 1 d .
H22 H 0.9352 -0.1725 0.7488 0.090 Uiso 1 1 calc R
C23 C 1.0034(7) -0.0947(3) 0.8002(6) 0.0691(19) Uani 1 1 d .
H23 H 1.0792 -0.1077 0.8439 0.083 Uiso 1 1 calc R
C24 C 0.9776(6) -0.0354(3) 0.7920(5) 0.0568(16) Uani 1 1 d .
H24 H 1.0374 -0.0088 0.8286 0.068 Uiso 1 1 calc R
C25 C 0.8030(5) 0.0733(2) 0.5682(4) 0.0455(14) Uani 1 1 d .
C26 C 0.7096(6) 0.1031(3) 0.4943(5) 0.0685(19) Uani 1 1 d .
H26 H 0.6534 0.1181 0.5174 0.082 Uiso 1 1 calc R
C27 C 0.6970(7) 0.1115(4) 0.3841(5) 0.094(3) Uani 1 1 d .
H27 H 0.6322 0.1320 0.3348 0.113 Uiso 1 1 calc R
C28 C 0.7764(7) 0.0907(3) 0.3478(5) 0.0677(19) Uani 1 1 d .
H28 H 0.7668 0.0962 0.2738 0.081 Uiso 1 1 calc R
C29 C 0.8699(8) 0.0617(4) 0.4203(6) 0.109(3) Uani 1 1 d .
H29 H 0.9263 0.0473 0.3969 0.131 Uiso 1 1 calc R
C30 C 0.8829(7) 0.0530(3) 0.5310(6) 0.097(3) Uani 1 1 d .
H30 H 0.9483 0.0328 0.5801 0.117 Uiso 1 1 calc R
C31 C 0.9558(5) 0.1000(2) 0.7959(4) 0.0462(14) Uani 1 1 d .
C32 C 1.0076(6) 0.1397(3) 0.7490(6) 0.0662(18) Uani 1 1 d .
H32 H 0.9726 0.1474 0.6725 0.079 Uiso 1 1 calc R
C33 C 1.1105(7) 0.1677(4) 0.8155(7) 0.088(2) Uani 1 1 d .
H33 H 1.1442 0.1943 0.7834 0.105 Uiso 1 1 calc R
C34 C 1.1628(6) 0.1569(4) 0.9264(7) 0.093(3) Uani 1 1 d .
H34 H 1.2337 0.1750 0.9697 0.112 Uiso 1 1 calc R
C35 C 1.1122(7) 0.1191(4) 0.9763(6) 0.081(2) Uani 1 1 d .
H35 H 1.1480 0.1124 1.0532 0.097 Uiso 1 1 calc R
C36 C 1.0081(6) 0.0914(3) 0.9116(4) 0.0590(16) Uani 1 1 d .
H36 H 0.9726 0.0669 0.9455 0.071 Uiso 1 1 calc R

loop_
_atom_site_aniso_label
_atom_site_aniso_U_11
_atom_site_aniso_U_22
_atom_site_aniso_U_33
_atom_site_aniso_U_23
_atom_site_aniso_U_13
_atom_site_aniso_U_12
Rh1 0.0323(2) 0.0452(2) 0.0391(2) 0.00179(19) 0.01602(18) 0.00337(19)
Ru1 0.0381(3) 0.0433(3) 0.0421(2) 0.0016(2) 0.0191(2) 0.0034(2)
S1 0.0396(8) 0.0559(9) 0.0356(6) 0.0019(6) 0.0146(6) 0.0016(7)
S2 0.0427(9) 0.0527(8) 0.0376(7) 0.0065(6) 0.0162(6) 0.0066(7)
P1 0.0392(9) 0.0480(8) 0.0372(7) 0.0034(6) 0.0171(7) 0.0071(7)
O1 0.075(4) 0.116(4) 0.114(4) -0.060(4) 0.029(3) -0.030(3)
O2 0.161(7) 0.105(4) 0.154(5) 0.077(4) 0.108(5) 0.039(4)
C1 0.056(5) 0.068(4) 0.071(4) -0.030(4) 0.032(4) -0.006(3)
C2 0.084(6) 0.069(4) 0.078(4) 0.018(4) 0.058(4) 0.007(4)
C3 0.039(4) 0.050(3) 0.051(3) -0.004(3) 0.020(3) -0.001(3)
C4 0.039(3) 0.047(3) 0.057(3) 0.007(3) 0.027(3) 0.003(3)
C5 0.077(5) 0.066(4) 0.073(4) 0.017(4) 0.043(4) 0.002(4)
C6 0.097(7) 0.074(5) 0.107(6) 0.005(5) 0.060(6) -0.029(5)
C7 0.076(6) 0.078(5) 0.100(6) -0.014(5) 0.048(5) -0.026(4)
C8 0.052(4) 0.069(4) 0.063(4) -0.010(3) 0.025(3) -0.010(3)
C9 0.043(4) 0.040(3) 0.072(4) -0.006(3) 0.033(3) -0.003(3)
C10 0.037(3) 0.060(4) 0.047(3) -0.010(3) 0.021(3) -0.001(3)
C11 0.034(3) 0.049(3) 0.060(3) 0.000(3) 0.027(3) 0.003(3)
C12 0.038(3) 0.047(3) 0.062(4) -0.007(3) 0.021(3) 0.000(3)
C13 0.039(3) 0.055(4) 0.050(3) 0.000(3) 0.026(3) 0.008(3)
C14 0.078(5) 0.058(4) 0.107(5) 0.002(4) 0.054(5) -0.008(4)
C15 0.055(5) 0.106(6) 0.049(3) -0.014(4) 0.014(3) -0.004(4)
C16 0.050(4) 0.078(5) 0.090(5) 0.027(4) 0.028(4) 0.017(3)
C17 0.066(5) 0.076(5) 0.085(4) -0.030(4) 0.034(4) -0.015(4)
C18 0.073(5) 0.095(5) 0.053(4) 0.015(4) 0.035(4) 0.011(4)
C19 0.054(4) 0.051(3) 0.042(3) 0.007(3) 0.026(3) 0.005(3)
C20 0.069(5) 0.053(4) 0.056(4) -0.001(3) 0.022(3) 0.013(3)
C21 0.096(6) 0.055(4) 0.071(4) -0.006(3) 0.040(4) -0.008(4)
C22 0.105(7) 0.053(4) 0.086(5) 0.019(4) 0.061(5) 0.022(4)
C23 0.071(5) 0.066(5) 0.075(5) 0.018(4) 0.035(4) 0.026(4)
C24 0.050(4) 0.060(4) 0.063(4) 0.007(3) 0.027(3) 0.008(3)
C25 0.052(4) 0.049(3) 0.040(3) -0.001(2) 0.023(3) 0.004(3)
C26 0.068(5) 0.099(5) 0.047(3) 0.019(3) 0.032(3) 0.032(4)
C27 0.088(6) 0.142(7) 0.045(4) 0.028(4) 0.019(4) 0.051(5)
C28 0.089(6) 0.076(5) 0.048(3) 0.006(3) 0.037(4) 0.011(4)
C29 0.147(9) 0.138(7) 0.073(5) 0.038(5) 0.075(6) 0.079(7)
C30 0.114(7) 0.127(7) 0.070(5) 0.041(5) 0.056(5) 0.073(6)
C31 0.041(4) 0.049(3) 0.053(3) -0.001(3) 0.024(3) 0.008(3)
C32 0.055(5) 0.087(5) 0.069(4) 0.002(4) 0.037(4) -0.005(4)
C33 0.060(5) 0.125(7) 0.097(6) -0.031(5) 0.050(5) -0.031(5)
C34 0.044(5) 0.142(8) 0.098(6) -0.061(6) 0.034(4) -0.018(5)
C35 0.059(5) 0.114(6) 0.060(4) -0.023(4) 0.016(4) 0.020(4)
C36 0.053(4) 0.076(4) 0.043(3) -0.009(3) 0.014(3) 0.007(3)

loop_
_atom_type_symbol
_atom_type_description
_atom_type_scat_dispersion_real
_atom_type_scat_dispersion_imag
_atom_type_scat_source
C C 0.0033 0.0016 'International Tables Vol C Tables 4.2.6.8 and 6.1.1.4'
H H 0.0000 0.0000 'International Tables Vol C Tables 4.2.6.8 and 6.1.1.4'
O O 0.0106 0.0060 'International Tables Vol C Tables 4.2.6.8 and 6.1.1.4'
P P 0.1023 0.0942 'International Tables Vol C Tables 4.2.6.8 and 6.1.1.4'
S S 0.1246 0.1234 'International Tables Vol C Tables 4.2.6.8 and 6.1.1.4'
Ru Ru -1.2594 0.8363 'International Tables Vol C Tables 4.2.6.8 and 6.1.1.4'
Rh Rh -1.1178 0.9187 'International Tables Vol C Tables 4.2.6.8 and 6.1.1.4'

loop_
_geom_angle_atom_site_label_1
_geom_angle_atom_site_label_2
_geom_angle_atom_site_label_3
_geom_angle
C13 Rh1 C10 63.7(2)
C13 Rh1 C9 38.0(2)
C10 Rh1 C9 37.9(2)
C13 Rh1 C11 63.1(2)
C10 Rh1 C11 38.1(2)
C9 Rh1 C11 63.1(2)
C13 Rh1 C12 38.18(19)
C10 Rh1 C12 63.8(2)
C9 Rh1 C12 63.7(2)
C11 Rh1 C12 37.55(19)
C13 Rh1 S2 172.22(15)
C10 Rh1 S2 109.75(15)
C9 Rh1 S2 138.84(16)
C11 Rh1 S2 109.27(15)
C12 Rh1 S2 136.22(15)
C13 Rh1 S1 107.19(16)
C10 Rh1 S1 167.61(16)
C9 Rh1 S1 129.74(17)
C11 Rh1 S1 147.33(15)
C12 Rh1 S1 114.89(15)
S2 Rh1 S1 79.94(7)
C13 Rh1 Ru1 127.81(14)
C10 Rh1 Ru1 119.49(15)
C9 Rh1 Ru1 108.89(15)
C11 Rh1 Ru1 153.29(15)
C12 Rh1 Ru1 164.77(15)
S2 Rh1 Ru1 58.40(5)
S1 Rh1 Ru1 58.30(5)
C1 Ru1 C2 90.1(3)
C1 Ru1 P1 100.6(2)
C2 Ru1 P1 96.9(2)
C1 Ru1 S2 92.6(2)
C2 Ru1 S2 159.3(2)
P1 Ru1 S2 102.76(5)
C1 Ru1 S1 152.65(19)
C2 Ru1 S1 91.7(2)
P1 Ru1 S1 106.28(6)
S2 Ru1 S1 76.70(6)
C1 Ru1 Rh1 97.7(2)
C2 Ru1 Rh1 104.1(2)
P1 Ru1 Rh1 151.97(4)
S2 Ru1 Rh1 55.15(4)
S1 Ru1 Rh1 55.46(5)
C3 S1 Rh1 103.50(19)
C3 S1 Ru1 100.39(18)
Rh1 S1 Ru1 66.24(5)
C4 S2 Rh1 102.96(18)
C4 S2 Ru1 98.79(18)
Rh1 S2 Ru1 66.45(4)
C19 P1 C31 103.5(3)
C19 P1 C25 99.8(2)
C31 P1 C25 103.2(3)
C19 P1 Ru1 115.45(19)
C31 P1 Ru1 113.92(18)
C25 P1 Ru1 118.8(2)
O1 C1 Ru1 174.7(6)
O2 C2 Ru1 178.1(6)
C8 C3 C4 120.7(5)
C8 C3 S1 123.4(4)
C4 C3 S1 115.9(4)
C3 C4 C5 119.7(6)
C3 C4 S2 118.5(4)
C5 C4 S2 121.8(5)
C6 C5 C4 118.5(6)
C6 C5 H5 120.7
C4 C5 H5 120.7
C5 C6 C7 121.6(7)
C5 C6 H6 119.2
C7 C6 H6 119.2
C8 C7 C6 119.7(7)
C8 C7 H7 120.2
C6 C7 H7 120.2
C3 C8 C7 119.7(6)
C3 C8 H8 120.1
C7 C8 H8 120.1
C13 C9 C10 107.1(5)
C13 C9 C14 127.3(6)
C10 C9 C14 125.4(5)
C13 C9 Rh1 69.3(3)
C10 C9 Rh1 70.1(3)
C14 C9 Rh1 129.2(4)
C9 C10 C11 108.0(5)
C9 C10 C15 126.3(5)
C11 C10 C15 125.2(5)
C9 C10 Rh1 72.0(3)
C11 C10 Rh1 72.3(3)
C15 C10 Rh1 127.0(4)
C10 C11 C12 109.0(5)
C10 C11 C16 125.1(5)
C12 C11 C16 125.8(5)
C10 C11 Rh1 69.6(3)
C12 C11 Rh1 71.8(3)
C16 C11 Rh1 127.3(4)
C11 C12 C13 105.8(5)
C11 C12 C17 127.1(5)
C13 C12 C17 126.9(5)
C11 C12 Rh1 70.6(3)
C13 C12 Rh1 68.3(3)
C17 C12 Rh1 128.6(4)
C9 C13 C12 109.9(5)
C9 C13 C18 125.0(5)
C12 C13 C18 124.9(5)
C9 C13 Rh1 72.7(3)
C12 C13 Rh1 73.5(3)
C18 C13 Rh1 124.9(4)
C9 C14 H14A 109.5
C9 C14 H14B 109.5
H14A C14 H14B 109.5
C9 C14 H14C 109.5
H14A C14 H14C 109.5
H14B C14 H14C 109.5
C10 C15 H15A 109.5
C10 C15 H15B 109.5
H15A C15 H15B 109.5
C10 C15 H15C 109.5
H15A C15 H15C 109.5
H15B C15 H15C 109.5
C11 C16 H16A 109.5
C11 C16 H16B 109.5
H16A C16 H16B 109.5
C11 C16 H16C 109.5
H16A C16 H16C 109.5
H16B C16 H16C 109.5
C12 C17 H17A 109.5
C12 C17 H17B 109.5
H17A C17 H17B 109.5
C12 C17 H17C 109.5
H17A C17 H17C 109.5
H17B C17 H17C 109.5
C13 C18 H18A 109.5
C13 C18 H18B 109.5
H18A C18 H18B 109.5
C13 C18 H18C 109.5
H18A C18 H18C 109.5
H18B C18 H18C 109.5
C24 C19 C20 117.9(6)
C24 C19 P1 125.2(5)
C20 C19 P1 116.9(5)
C21 C20 C19 121.5(6)
C21 C20 H20 119.3
C19 C20 H20 119.3
C20 C21 C22 118.8(7)
C20 C21 H21 120.6
C22 C21 H21 120.6
C23 C22 C21 121.3(7)
C23 C22 H22 119.4
C21 C22 H22 119.4
C22 C23 C24 119.4(7)
C22 C23 H23 120.3
C24 C23 H23 120.3
C19 C24 C23 121.1(6)
C19 C24 H24 119.4
C23 C24 H24 119.4
C26 C25 C30 117.4(5)
C26 C25 P1 121.1(4)
C30 C25 P1 121.5(5)
C25 C26 C27 120.7(6)
C25 C26 H26 119.6
C27 C26 H26 119.6
C28 C27 C26 121.4(6)
C28 C27 H27 119.3
C26 C27 H27 119.3
C29 C28 C27 118.5(6)
C29 C28 H28 120.7
C27 C28 H28 120.7
C28 C29 C30 120.4(7)
C28 C29 H29 119.8
C30 C29 H29 119.8
C25 C30 C29 121.6(7)
C25 C30 H30 119.2
C29 C30 H30 119.2
C32 C31 C36 118.1(6)
C32 C31 P1 122.8(4)
C36 C31 P1 119.0(5)
C31 C32 C33 120.4(6)
C31 C32 H32 119.8
C33 C32 H32 119.8
C34 C33 C32 120.7(7)
C34 C33 H33 119.7
C32 C33 H33 119.7
C33 C34 C35 120.6(7)
C33 C34 H34 119.7
C35 C34 H34 119.7
C36 C35 C34 119.6(7)
C36 C35 H35 120.2
C34 C35 H35 120.2
C35 C36 C31 120.6(7)
C35 C36 H36 119.7
C31 C36 H36 119.7

loop_
_geom_bond_atom_site_label_1
_geom_bond_atom_site_label_2
_geom_bond_distance
Rh1 C13 2.151(5)
Rh1 C10 2.170(6)
Rh1 C9 2.194(6)
Rh1 C11 2.205(5)
Rh1 C12 2.220(5)
Rh1 S2 2.3401(17)
Rh1 S1 2.352(2)
Rh1 Ru1 2.6139(12)
Ru1 C1 1.852(7)
Ru1 C2 1.858(7)
Ru1 P1 2.364(2)
Ru1 S2 2.4285(18)
Ru1 S1 2.4299(17)
S1 C3 1.778(6)
S2 C4 1.785(6)
P1 C19 1.836(6)
P1 C31 1.822(6)
P1 C25 1.838(5)
O1 C1 1.161(7)
O2 C2 1.143(7)
C3 C8 1.365(8)
C3 C4 1.386(7)
C4 C5 1.393(7)
C5 C6 1.377(9)
C5 H5 0.9300
C6 C7 1.366(9)
C6 H6 0.9300
C7 C8 1.384(8)
C7 H7 0.9300
C8 H8 0.9300
C9 C13 1.415(7)
C9 C10 1.419(7)
C9 C14 1.498(8)
C10 C11 1.427(7)
C10 C15 1.507(7)
C11 C12 1.425(7)
C11 C16 1.504(7)
C12 C13 1.431(7)
C12 C17 1.501(7)
C13 C18 1.520(7)
C14 H14A 0.9600
C14 H14B 0.9600
C14 H14C 0.9600
C15 H15A 0.9600
C15 H15B 0.9600
C15 H15C 0.9600
C16 H16A 0.9600
C16 H16B 0.9600
C16 H16C 0.9600
C17 H17A 0.9600
C17 H17B 0.9600
C17 H17C 0.9600
C18 H18A 0.9600
C18 H18B 0.9600
C18 H18C 0.9600
C19 C24 1.380(8)
C19 C20 1.384(8)
C20 C21 1.379(8)
C20 H20 0.9300
C21 C22 1.385(10)
C21 H21 0.9300
C22 C23 1.345(9)
C22 H22 0.9300
C23 C24 1.396(8)
C23 H23 0.9300
C24 H24 0.9300
C25 C26 1.357(8)
C25 C30 1.350(8)
C26 C27 1.392(8)
C26 H26 0.9300
C27 C28 1.342(9)
C27 H27 0.9300
C28 C29 1.341(9)
C28 H28 0.9300
C29 C30 1.398(8)
C29 H29 0.9300
C30 H30 0.9300
C31 C32 1.391(8)
C31 C36 1.393(7)
C32 C33 1.379(9)
C32 H32 0.9300
C33 C34 1.347(10)
C33 H33 0.9300
C34 C35 1.377(10)
C34 H34 0.9300
C35 C36 1.380(9)
C35 H35 0.9300
C36 H36 0.9300

loop_
_geom_torsion_atom_site_label_1
_geom_torsion_atom_site_label_2
_geom_torsion_atom_site_label_3
_geom_torsion_atom_site_label_4
_geom_torsion
C13 Rh1 Ru1 C1 86.5(3)
C10 Rh1 Ru1 C1 8.4(3)
C9 Rh1 Ru1 C1 48.5(3)
C11 Rh1 Ru1 C1 -19.0(4)
C12 Rh1 Ru1 C1 106.9(6)
S2 Rh1 Ru1 C1 -87.8(2)
S1 Rh1 Ru1 C1 174.2(2)
C13 Rh1 Ru1 C2 -5.6(3)
C10 Rh1 Ru1 C2 -83.7(3)
C9 Rh1 Ru1 C2 -43.5(3)
C11 Rh1 Ru1 C2 -111.0(4)
C12 Rh1 Ru1 C2 14.8(6)
S2 Rh1 Ru1 C2 -179.9(2)
S1 Rh1 Ru1 C2 82.2(2)
C13 Rh1 Ru1 P1 -143.1(2)
C10 Rh1 Ru1 P1 138.85(19)
C9 Rh1 Ru1 P1 179.02(18)
C11 Rh1 Ru1 P1 111.5(3)
C12 Rh1 Ru1 P1 -122.7(5)
S2 Rh1 Ru1 P1 42.66(9)
S1 Rh1 Ru1 P1 -55.32(9)
C13 Rh1 Ru1 S2 174.29(19)
C10 Rh1 Ru1 S2 96.19(18)
C9 Rh1 Ru1 S2 136.36(17)
C11 Rh1 Ru1 S2 68.9(3)
C12 Rh1 Ru1 S2 -165.3(5)
S1 Rh1 Ru1 S2 -97.98(7)
C13 Rh1 Ru1 S1 -87.7(2)
C10 Rh1 Ru1 S1 -165.83(18)
C9 Rh1 Ru1 S1 -125.66(17)
C11 Rh1 Ru1 S1 166.8(3)
C12 Rh1 Ru1 S1 -67.3(5)
S2 Rh1 Ru1 S1 97.98(7)
C13 Rh1 S1 C3 -140.2(2)
C10 Rh1 S1 C3 179.0(7)
C9 Rh1 S1 C3 -175.5(3)
C11 Rh1 S1 C3 -73.5(3)
C12 Rh1 S1 C3 -99.9(2)
S2 Rh1 S1 C3 36.63(18)
Ru1 Rh1 S1 C3 95.57(19)
C13 Rh1 S1 Ru1 124.28(16)
C10 Rh1 S1 Ru1 83.4(7)
C9 Rh1 S1 Ru1 88.93(19)
C11 Rh1 S1 Ru1 -169.1(3)
C12 Rh1 S1 Ru1 164.50(16)
S2 Rh1 S1 Ru1 -58.94(5)
C1 Ru1 S1 C3 -112.9(5)
C2 Ru1 S1 C3 153.7(3)
P1 Ru1 S1 C3 55.97(19)
S2 Ru1 S1 C3 -43.66(19)
Rh1 Ru1 S1 C3 -100.29(19)
C1 Ru1 S1 Rh1 -12.6(5)
C2 Ru1 S1 Rh1 -106.0(2)
P1 Ru1 S1 Rh1 156.26(5)
S2 Ru1 S1 Rh1 56.63(5)
C13 Rh1 S2 C4 121.4(12)
C10 Rh1 S2 C4 152.8(2)
C9 Rh1 S2 C4 -176.8(3)
C11 Rh1 S2 C4 112.3(2)
C12 Rh1 S2 C4 80.4(3)
S1 Rh1 S2 C4 -35.22(19)
Ru1 Rh1 S2 C4 -94.06(19)
C13 Rh1 S2 Ru1 -144.5(11)
C10 Rh1 S2 Ru1 -113.16(16)
C9 Rh1 S2 Ru1 -82.7(2)
C11 Rh1 S2 Ru1 -153.63(16)
C12 Rh1 S2 Ru1 174.5(2)
S1 Rh1 S2 Ru1 58.84(5)
C1 Ru1 S2 C4 -162.0(3)
C2 Ru1 S2 C4 100.8(7)
P1 Ru1 S2 C4 -60.57(18)
S1 Ru1 S2 C4 43.43(18)
Rh1 Ru1 S2 C4 100.38(18)
C1 Ru1 S2 Rh1 97.6(2)
C2 Ru1 S2 Rh1 0.4(6)
P1 Ru1 S2 Rh1 -160.95(5)
S1 Ru1 S2 Rh1 -56.95(6)
C1 Ru1 P1 C19 -68.3(3)
C2 Ru1 P1 C19 23.0(3)
S2 Ru1 P1 C19 -163.5(2)
S1 Ru1 P1 C19 116.8(2)
Rh1 Ru1 P1 C19 161.7(2)
C1 Ru1 P1 C31 172.1(3)
C2 Ru1 P1 C31 -96.6(3)
S2 Ru1 P1 C31 76.9(2)
S1 Ru1 P1 C31 -2.8(2)
Rh1 Ru1 P1 C31 42.1(2)
C1 Ru1 P1 C25 50.1(3)
C2 Ru1 P1 C25 141.5(3)
S2 Ru1 P1 C25 -45.1(2)
S1 Ru1 P1 C25 -124.7(2)
Rh1 Ru1 P1 C25 -79.8(2)
C2 Ru1 C1 O1 70(7)
P1 Ru1 C1 O1 167(7)
S2 Ru1 C1 O1 -90(7)
S1 Ru1 C1 O1 -24(7)
Rh1 Ru1 C1 O1 -35(7)
C1 Ru1 C2 O2 -108(23)
P1 Ru1 C2 O2 151(23)
S2 Ru1 C2 O2 -11(23)
S1 Ru1 C2 O2 44(23)
Rh1 Ru1 C2 O2 -10(23)
Rh1 S1 C3 C8 150.9(5)
Ru1 S1 C3 C8 -141.3(5)
Rh1 S1 C3 C4 -31.8(5)
Ru1 S1 C3 C4 36.1(4)
C8 C3 C4 C5 1.0(9)
S1 C3 C4 C5 -176.4(4)
C8 C3 C4 S2 179.4(5)
S1 C3 C4 S2 2.0(6)
Rh1 S2 C4 C3 28.9(5)
Ru1 S2 C4 C3 -38.8(5)
Rh1 S2 C4 C5 -152.7(4)
Ru1 S2 C4 C5 139.6(5)
C3 C4 C5 C6 -1.6(9)
S2 C4 C5 C6 -179.9(5)
C4 C5 C6 C7 1.2(11)
C5 C6 C7 C8 -0.3(12)
C4 C3 C8 C7 0.0(9)
S1 C3 C8 C7 177.2(5)
C6 C7 C8 C3 -0.3(10)
C10 Rh1 C9 C13 -118.0(4)
C11 Rh1 C9 C13 -79.8(3)
C12 Rh1 C9 C13 -37.6(3)
S2 Rh1 C9 C13 -168.8(2)
S1 Rh1 C9 C13 63.9(4)
Ru1 Rh1 C9 C13 127.9(3)
C13 Rh1 C9 C10 118.0(4)
C11 Rh1 C9 C10 38.2(3)
C12 Rh1 C9 C10 80.4(3)
S2 Rh1 C9 C10 -50.8(4)
S1 Rh1 C9 C10 -178.1(2)
Ru1 Rh1 C9 C10 -114.0(3)
C13 Rh1 C9 C14 -121.9(7)
C10 Rh1 C9 C14 120.0(7)
C11 Rh1 C9 C14 158.2(6)
C12 Rh1 C9 C14 -159.6(6)
S2 Rh1 C9 C14 69.2(6)
S1 Rh1 C9 C14 -58.1(6)
Ru1 Rh1 C9 C14 6.0(6)
C13 C9 C10 C11 -4.0(6)
C14 C9 C10 C11 171.7(5)
Rh1 C9 C10 C11 -63.7(4)
C13 C9 C10 C15 -177.1(5)
C14 C9 C10 C15 -1.4(9)
Rh1 C9 C10 C15 123.1(6)
C13 C9 C10 Rh1 59.8(4)
C14 C9 C10 Rh1 -124.5(6)
C13 Rh1 C10 C9 -37.3(3)
C11 Rh1 C10 C9 -116.5(4)
C12 Rh1 C10 C9 -80.1(3)
S2 Rh1 C10 C9 147.2(3)
S1 Rh1 C10 C9 6.9(9)
Ru1 Rh1 C10 C9 83.1(3)
C13 Rh1 C10 C11 79.2(3)
C9 Rh1 C10 C11 116.5(4)
C12 Rh1 C10 C11 36.4(3)
S2 Rh1 C10 C11 -96.3(3)
S1 Rh1 C10 C11 123.4(6)
Ru1 Rh1 C10 C11 -160.4(2)
C13 Rh1 C10 C15 -159.7(6)
C9 Rh1 C10 C15 -122.3(7)
C11 Rh1 C10 C15 121.2(7)
C12 Rh1 C10 C15 157.6(6)
S2 Rh1 C10 C15 24.8(6)
S1 Rh1 C10 C15 -115.5(7)
Ru1 Rh1 C10 C15 -39.3(6)
C9 C10 C11 C12 2.2(6)
C15 C10 C11 C12 175.4(5)
Rh1 C10 C11 C12 -61.3(4)
C9 C10 C11 C16 -174.6(5)
C15 C10 C11 C16 -1.3(9)
Rh1 C10 C11 C16 121.9(5)
C9 C10 C11 Rh1 63.5(4)
C15 C10 C11 Rh1 -123.3(6)
C13 Rh1 C11 C10 -80.9(3)
C9 Rh1 C11 C10 -38.1(3)
C12 Rh1 C11 C10 -119.1(5)
S2 Rh1 C11 C10 97.7(3)
S1 Rh1 C11 C10 -160.6(3)
Ru1 Rh1 C11 C10 40.4(5)
C13 Rh1 C11 C12 38.2(3)
C10 Rh1 C11 C12 119.1(5)
C9 Rh1 C11 C12 81.0(3)
S2 Rh1 C11 C12 -143.2(3)
S1 Rh1 C11 C12 -41.5(4)
Ru1 Rh1 C11 C12 159.5(3)
C13 Rh1 C11 C16 159.8(6)
C10 Rh1 C11 C16 -119.3(6)
C9 Rh1 C11 C16 -157.3(6)
C12 Rh1 C11 C16 121.6(7)
S2 Rh1 C11 C16 -21.5(5)
S1 Rh1 C11 C16 80.1(6)
Ru1 Rh1 C11 C16 -78.9(6)
C10 C11 C12 C13 0.5(6)
C16 C11 C12 C13 177.2(5)
Rh1 C11 C12 C13 -59.5(4)
C10 C11 C12 C17 -175.8(5)
C16 C11 C12 C17 0.9(9)
Rh1 C11 C12 C17 124.2(6)
C10 C11 C12 Rh1 60.0(4)
C16 C11 C12 Rh1 -123.3(6)
C13 Rh1 C12 C11 -116.8(5)
C10 Rh1 C12 C11 -36.9(3)
C9 Rh1 C12 C11 -79.4(3)
S2 Rh1 C12 C11 54.9(4)
S1 Rh1 C12 C11 156.8(3)
Ru1 Rh1 C12 C11 -143.3(5)
C10 Rh1 C12 C13 80.0(3)
C9 Rh1 C12 C13 37.5(3)
C11 Rh1 C12 C13 116.8(5)
S2 Rh1 C12 C13 171.7(3)
S1 Rh1 C12 C13 -86.4(3)
Ru1 Rh1 C12 C13 -26.4(7)
C13 Rh1 C12 C17 120.6(7)
C10 Rh1 C12 C17 -159.4(6)
C9 Rh1 C12 C17 158.1(6)
C11 Rh1 C12 C17 -122.6(7)
S2 Rh1 C12 C17 -67.7(6)
S1 Rh1 C12 C17 34.2(6)
Ru1 Rh1 C12 C17 94.2(7)
C10 C9 C13 C12 4.4(6)
C14 C9 C13 C12 -171.2(6)
Rh1 C9 C13 C12 64.6(4)
C10 C9 C13 C18 178.9(5)
C14 C9 C13 C18 3.4(9)
Rh1 C9 C13 C18 -120.8(5)
C10 C9 C13 Rh1 -60.3(4)
C14 C9 C13 Rh1 124.2(6)
C11 C12 C13 C9 -3.0(6)
C17 C12 C13 C9 173.3(5)
Rh1 C12 C13 C9 -64.1(4)
C11 C12 C13 C18 -177.6(5)
C17 C12 C13 C18 -1.3(9)
Rh1 C12 C13 C18 121.4(6)
C11 C12 C13 Rh1 61.1(4)
C17 C12 C13 Rh1 -122.7(6)
C10 Rh1 C13 C9 37.3(3)
C11 Rh1 C13 C9 80.1(3)
C12 Rh1 C13 C9 117.7(5)
S2 Rh1 C13 C9 70.4(12)
S1 Rh1 C13 C9 -133.7(3)
Ru1 Rh1 C13 C9 -70.9(4)
C10 Rh1 C13 C12 -80.4(3)
C9 Rh1 C13 C12 -117.7(5)
C11 Rh1 C13 C12 -37.6(3)
S2 Rh1 C13 C12 -47.3(13)
S1 Rh1 C13 C12 108.6(3)
Ru1 Rh1 C13 C12 171.5(2)
C10 Rh1 C13 C18 158.2(6)
C9 Rh1 C13 C18 121.0(6)
C11 Rh1 C13 C18 -159.0(6)
C12 Rh1 C13 C18 -121.4(6)
S2 Rh1 C13 C18 -168.7(9)
S1 Rh1 C13 C18 -12.8(5)
Ru1 Rh1 C13 C18 50.1(6)
C31 P1 C19 C24 -0.5(5)
C25 P1 C19 C24 105.7(5)
Ru1 P1 C19 C24 -125.7(5)
C31 P1 C19 C20 -179.3(4)
C25 P1 C19 C20 -73.0(5)
Ru1 P1 C19 C20 55.5(5)
C24 C19 C20 C21 -0.4(9)
P1 C19 C20 C21 178.4(5)
C19 C20 C21 C22 1.4(10)
C20 C21 C22 C23 -0.7(10)
C21 C22 C23 C24 -1.0(10)
C20 C19 C24 C23 -1.4(9)
P1 C19 C24 C23 179.9(4)
C22 C23 C24 C19 2.1(10)
C19 P1 C25 C26 136.7(6)
C31 P1 C25 C26 -116.8(6)
Ru1 P1 C25 C26 10.4(6)
C19 P1 C25 C30 -43.6(7)
C31 P1 C25 C30 62.9(6)
Ru1 P1 C25 C30 -169.9(6)
C30 C25 C26 C27 0.8(11)
P1 C25 C26 C27 -179.5(6)
C25 C26 C27 C28 -0.2(13)
C26 C27 C28 C29 -0.6(13)
C27 C28 C29 C30 0.7(14)
C26 C25 C30 C29 -0.7(12)
P1 C25 C30 C29 179.6(7)
C28 C29 C30 C25 0.0(15)
C19 P1 C31 C32 118.1(5)
C25 P1 C31 C32 14.4(5)
Ru1 P1 C31 C32 -115.7(5)
C19 P1 C31 C36 -64.6(5)
C25 P1 C31 C36 -168.2(4)
Ru1 P1 C31 C36 61.6(5)
C36 C31 C32 C33 2.7(9)
P1 C31 C32 C33 -180.0(5)
C31 C32 C33 C34 0.4(11)
C32 C33 C34 C35 -2.3(12)
C33 C34 C35 C36 1.2(11)
C34 C35 C36 C31 1.9(10)
C32 C31 C36 C35 -3.8(9)
P1 C31 C36 C35 178.7(5)
